data_2202354
loop_
_publ_author_name
'Sakai, Ken'
'Ikuta, Yoshie'
'Tsubomura, Taro'
'Kato, Kaoru'
'Yokoyama, Yoshimi'
'Kajiwara, Takashi'
'Ito, Tasuku'

_publ_section_title
;A head-to-tail isomer of
 bis[\m-2-(<i>N</i>'-methyl-4,4'-bipyridinium-1-yl)acetamidato]bis[<i>cis</i>-diammineplatinum(II)]
 hexaperchlorate dihydrate
;
_journal_issue 9
_journal_name_full 'Acta Crystallographica Section E'
_journal_page_first m780
_journal_page_last m783
_journal_paper_doi 10.1107/S1600536803017756
_journal_volume 59
_journal_year 2003
_chemical_formula_iupac '[Pt2 (C13 H14 N3 O1)2 (N1 H3)4] (Cl O4)6, 2H2 O'
_chemical_formula_moiety 'C26 H40 N10 O2 Pt2 6+, 6Cl O4 -, 2H2 O'
_chemical_formula_sum 'C26 H44 Cl6 N10 O28 Pt2'
_chemical_formula_weight 1547.59
_chemical_name_systematic
;
bis[\m-2-(N'-methyl-4,4'-bipyridinium-1-yl)acetamidato]bis[cis-
diammineplatinum(II)] hexaperchlorate dihydrate
;
_space_group_IT_number 2
_symmetry_cell_setting triclinic
_symmetry_space_group_name_Hall '-P 1'
_symmetry_space_group_name_H-M 'P -1'
_atom_sites_solution_hydrogens geom
_atom_sites_solution_primary direct
_atom_sites_solution_secondary difmap
_cell_angle_alpha 80.396(4)
_cell_angle_beta 83.548(3)
_cell_angle_gamma 63.566(3)
_cell_formula_units_Z 2
_cell_length_a 9.7641(8)
_cell_length_b 10.4448(8)
_cell_length_c 27.245(2)
_cell_measurement_reflns_used 801
_cell_measurement_temperature 296(2)
_cell_measurement_theta_max 16.6385
_cell_measurement_theta_min 2.407
_cell_volume 2450.9(3)
_computing_cell_refinement 'SAINT (Bruker, 2001)'
_computing_data_collection 'SMART (Bruker, 2001)'
_computing_data_reduction SAINT
_computing_molecular_graphics 'KENX (Sakai, 2002)'
_computing_publication_material
;
SHELXL97, TEXSAN (Molecular Structure Corporation, 2001),
KENX and ORTEPII (Johnson, 1976)
;
_computing_structure_refinement 'SHELXL97 (Sheldrick, 1997)'
_computing_structure_solution 'SHELXS97 (Sheldrick, 1997)'
_diffrn_ambient_temperature 296(2)
_diffrn_detector_area_resol_mean 8.366
_diffrn_measured_fraction_theta_full 0.998
_diffrn_measured_fraction_theta_max 0.998
_diffrn_measurement_device 'Bruker SMART APEX CCD-detector'
_diffrn_measurement_method \w
_diffrn_radiation_monochromator graphite
_diffrn_radiation_source 'fine-focus sealed tube'
_diffrn_radiation_type MoK\a
_diffrn_radiation_wavelength 0.71073
_diffrn_reflns_av_R_equivalents 0.1638
_diffrn_reflns_av_sigmaI/netI 0.3937
_diffrn_reflns_limit_h_max 9
_diffrn_reflns_limit_h_min -10
_diffrn_reflns_limit_k_max 11
_diffrn_reflns_limit_k_min -11
_diffrn_reflns_limit_l_max 30
_diffrn_reflns_limit_l_min -30
_diffrn_reflns_number 14233
_diffrn_reflns_theta_full 23.27
_diffrn_reflns_theta_max 23.27
_diffrn_reflns_theta_min 2.20
_diffrn_standards_decay_% 'variation 0.185'
_diffrn_standards_interval_time 600
_diffrn_standards_number 22
_exptl_absorpt_coefficient_mu 6.128
_exptl_absorpt_correction_T_max 0.692
_exptl_absorpt_correction_T_min 0.233
_exptl_absorpt_correction_type multi-scan
_exptl_absorpt_process_details '(SADABS; Sheldrick, 1996)'
_exptl_crystal_colour yellow
_exptl_crystal_density_diffrn 2.097
_exptl_crystal_density_meas ?
_exptl_crystal_density_method 'not measured'
_exptl_crystal_description plate
_exptl_crystal_F_000 1504
_exptl_crystal_size_max 0.42
_exptl_crystal_size_mid 0.28
_exptl_crystal_size_min 0.06
_refine_diff_density_max 0.886
_refine_diff_density_min -0.885
_refine_ls_extinction_expression not_defined
_refine_ls_extinction_method none
_refine_ls_goodness_of_fit_ref 0.702
_refine_ls_hydrogen_treatment constr
_refine_ls_matrix_type full
_refine_ls_number_parameters 613
_refine_ls_number_reflns 7033
_refine_ls_number_restraints 176
_refine_ls_restrained_S_all 0.700
_refine_ls_R_factor_all 0.1999
_refine_ls_R_factor_gt 0.0621
_refine_ls_shift/su_max <0.001
_refine_ls_shift/su_mean 0.000
_refine_ls_structure_factor_coef Fsqd
_refine_ls_weighting_details 'calc w = 1/[\s^2^(Fo^2^)]'
_refine_ls_weighting_scheme calc
_refine_ls_wR_factor_gt 0.0791
_refine_ls_wR_factor_ref 0.1083
_reflns_number_gt 2548
_reflns_number_total 7033
_reflns_threshold_expression I>2\s(I)
_cod_data_source_file bt6324.cif
_cod_data_source_block I
_cod_depositor_comments
;
The following automatic conversions were performed:

'_exptl_crystal_density_meas' value 'not measured' was changed to '?'
- the value is perceived as not measured.

Automatic conversion script
Id: cif_fix_values 3008 2015-01-20 13:52:24Z robertas 
;
_cod_database_code 2202354
_cod_database_fobs_code 2202354

loop_
_symmetry_equiv_pos_as_xyz
'x, y, z'
'-x, -y, -z'

loop_
_atom_site_label
_atom_site_fract_x
_atom_site_fract_y
_atom_site_fract_z
_atom_site_U_iso_or_equiv
_atom_site_adp_type
_atom_site_calc_flag
_atom_site_refinement_flags
_atom_site_occupancy
_atom_site_disorder_assembly
_atom_site_disorder_group
_atom_site_type_symbol
Pt1 0.06795(11) 0.40027(9) 0.17519(3) 0.0327(3) Uani d . 1 . . Pt
Pt2 -0.09345(11) 0.41529(10) 0.27958(3) 0.0355(3) Uani d . 1 . . Pt
Cl1 0.5806(8) 0.3777(8) 0.1539(3) 0.064(2) Uani d . 1 . . Cl
Cl2 -0.2174(7) 0.0094(7) 0.3545(2) 0.080(2) Uani d D 1 . . Cl
Cl3 0.3258(9) 0.3464(7) 0.4912(3) 0.101(3) Uani d D 1 . . Cl
Cl4 0.2627(7) 0.6182(6) 0.2946(2) 0.0621(19) Uani d D 1 . . Cl
Cl5 -0.3428(7) -0.1263(6) 0.1812(2) 0.062(2) Uani d D 1 . . Cl
Cl6 0.0528(9) 0.6883(7) 0.0141(3) 0.065(2) Uani d . 1 . . Cl
O1 0.1310(18) 0.3216(15) 0.2982(5) 0.044(5) Uani d . 1 . . O
O2 0.0299(16) 0.2217(13) 0.1818(5) 0.037(4) Uani d . 1 . . O
O3 0.697(2) 0.3068(19) 0.1184(7) 0.105(8) Uani d U 1 . . O
O4 0.4408(18) 0.422(2) 0.1339(7) 0.125(8) Uani d . 1 . . O
O5 0.590(2) 0.297(2) 0.2000(8) 0.128(9) Uani d . 1 . . O
O6 0.5927(18) 0.5035(18) 0.1604(6) 0.091(6) Uani d . 1 . . O
O7A -0.090(5) 0.041(6) 0.362(2) 0.096(5) Uiso d PD 0.26(2) . . O
O7B -0.250(3) -0.047(3) 0.4020(7) 0.096(5) Uiso d PD 0.74(2) . . O
O8A -0.356(4) 0.118(6) 0.375(2) 0.096(5) Uiso d PD 0.26(2) . . O
O8B -0.317(2) 0.1685(18) 0.3471(9) 0.096(5) Uiso d PD 0.74(2) . . O
O9A -0.230(6) 0.004(7) 0.3040(11) 0.096(5) Uiso d PD 0.26(2) . . O
O9B -0.255(3) -0.048(2) 0.3155(7) 0.096(5) Uiso d PD 0.74(2) . . O
O10A -0.190(7) -0.131(5) 0.385(2) 0.096(5) Uiso d PD 0.26(2) . . O
O10B -0.064(2) -0.008(2) 0.3466(8) 0.096(5) Uiso d PD 0.74(2) . . O
O11A 0.405(4) 0.427(4) 0.5001(13) 0.120(5) Uiso d PD 0.497(19) . . O
O11B 0.406(4) 0.326(3) 0.4424(9) 0.120(5) Uiso d PD 0.503(19) . . O
O12A 0.264(5) 0.389(3) 0.4422(9) 0.120(5) Uiso d PD 0.497(19) . . O
O12B 0.168(3) 0.417(3) 0.4874(16) 0.120(5) Uiso d PD 0.503(19) . . O
O13A 0.188(3) 0.382(3) 0.5299(13) 0.120(5) Uiso d PD 0.497(19) . . O
O13B 0.377(4) 0.437(4) 0.5139(12) 0.120(5) Uiso d PD 0.503(19) . . O
O14A 0.415(4) 0.191(2) 0.5012(13) 0.120(5) Uiso d PD 0.497(19) . . O
O14B 0.377(4) 0.209(3) 0.5222(11) 0.120(5) Uiso d PD 0.503(19) . . O
O15A 0.168(3) 0.660(3) 0.3385(8) 0.061(3) Uiso d PD 0.541(19) . . O
O15B 0.122(3) 0.692(3) 0.2624(10) 0.061(3) Uiso d PD 0.459(19) . . O
O16A 0.187(3) 0.621(3) 0.2535(8) 0.061(3) Uiso d PD 0.541(19) . . O
O16B 0.321(4) 0.719(3) 0.2943(11) 0.061(3) Uiso d PD 0.459(19) . . O
O17A 0.387(2) 0.472(2) 0.3076(11) 0.061(3) Uiso d PD 0.541(19) . . O
O17B 0.364(3) 0.497(3) 0.2694(12) 0.061(3) Uiso d PD 0.459(19) . . O
O18A 0.340(3) 0.715(3) 0.2812(9) 0.061(3) Uiso d PD 0.541(19) . . O
O18B 0.212(3) 0.575(3) 0.3422(8) 0.061(3) Uiso d PD 0.459(19) . . O
O19A -0.419(2) -0.171(2) 0.2209(6) 0.097(5) Uiso d PD 0.781(13) . . O
O19B -0.258(6) -0.123(6) 0.2194(17) 0.097(5) Uiso d PD 0.219(13) . . O
O20A -0.345(2) -0.182(2) 0.1374(6) 0.097(5) Uiso d PD 0.781(13) . . O
O20B -0.342(7) -0.266(4) 0.186(2) 0.097(5) Uiso d PD 0.219(13) . . O
O21A -0.1869(19) -0.178(2) 0.1931(7) 0.097(5) Uiso d PD 0.781(13) . . O
O21B -0.273(6) -0.104(6) 0.1339(13) 0.097(5) Uiso d PD 0.219(13) . . O
O22A -0.403(2) 0.0229(16) 0.1711(7) 0.097(5) Uiso d PD 0.781(13) . . O
O22B -0.495(4) -0.020(5) 0.184(2) 0.097(5) Uiso d PD 0.219(13) . . O
O23 0.068(3) 0.623(2) -0.0281(8) 0.152(10) Uani d . 1 . . O
O24A -0.054(6) 0.745(5) 0.055(2) 0.086(9) Uiso d P 0.42(3) . . O
O24B -0.104(4) 0.722(3) 0.0278(14) 0.086(9) Uiso d P 0.58(3) . . O
O25 0.141(2) 0.592(2) 0.0492(7) 0.141(10) Uani d . 1 . . O
O26 0.080(2) 0.8052(19) 0.0007(6) 0.098(7) Uani d . 1 . . O
O27 -0.355(2) 0.715(2) 0.3727(7) 0.131(8) Uani d . 1 . . O
O28A 0.487(7) 0.543(5) 0.414(3) 0.104(10) Uiso d P 0.45(7) . . O
O28B 0.542(6) 0.508(5) 0.387(2) 0.104(10) Uiso d P 0.55(7) . . O
N1 0.238(2) 0.2946(18) 0.2221(6) 0.054(6) Uani d . 1 . . N
H1 0.3258 0.2560 0.2069 0.065 Uiso calc R 1 . . H
N2 -0.0715(19) 0.2314(16) 0.2616(6) 0.033(5) Uani d . 1 . . N
H2 -0.0946 0.1785 0.2856 0.039 Uiso calc R 1 . . H
N3 0.1126(18) 0.5736(15) 0.1642(5) 0.046(5) Uani d . 1 . . N
H3A 0.1908 0.5592 0.1422 0.069 Uiso calc R 1 . . H
H3B 0.1363 0.5871 0.1930 0.069 Uiso calc R 1 . . H
H3C 0.0303 0.6512 0.1528 0.069 Uiso calc R 1 . . H
N4 -0.1021(18) 0.4959(16) 0.1233(5) 0.053(6) Uani d . 1 . . N
H4A -0.1014 0.5776 0.1077 0.080 Uiso calc R 1 . . H
H4B -0.1930 0.5149 0.1389 0.080 Uiso calc R 1 . . H
H4C -0.0848 0.4361 0.1012 0.080 Uiso calc R 1 . . H
N5 -0.1146(19) 0.6031(17) 0.3000(6) 0.063(6) Uani d . 1 . . N
H5A -0.1947 0.6361 0.3214 0.095 Uiso calc R 1 . . H
H5B -0.1285 0.6683 0.2731 0.095 Uiso calc R 1 . . H
H5C -0.0300 0.5868 0.3145 0.095 Uiso calc R 1 . . H
N6 -0.3184(19) 0.4994(17) 0.2719(8) 0.093(9) Uani d . 1 . . N
H6A -0.3517 0.5902 0.2573 0.140 Uiso calc R 1 . . H
H6B -0.3654 0.4974 0.3018 0.140 Uiso calc R 1 . . H
H6C -0.3386 0.4481 0.2532 0.140 Uiso calc R 1 . . H
N7 0.359(2) 0.088(2) 0.3384(7) 0.044(5) Uani d . 1 . . N
N8 0.112(3) -0.280(2) 0.5398(10) 0.076(8) Uani d . 1 . . N
N9 0.058(2) -0.0285(17) 0.1734(8) 0.044(5) Uani d . 1 . . N
N10 0.561(3) -0.212(2) -0.0350(7) 0.044(6) Uani d . 1 . . N
C1 0.247(3) 0.271(2) 0.2689(9) 0.043(7) Uani d . 1 . . C
C2 0.401(2) 0.172(2) 0.2948(7) 0.035(6) Uani d . 1 . . C
H2A 0.4738 0.1082 0.2724 0.042 Uiso calc R 1 . . H
H2B 0.4447 0.2294 0.3054 0.042 Uiso calc R 1 . . H
C3 0.355(3) 0.125(2) 0.3822(10) 0.050(7) Uani d . 1 . . C
H3 0.3810 0.1974 0.3866 0.060 Uiso calc R 1 . . H
C4 0.310(3) 0.047(3) 0.4222(8) 0.064(8) Uani d . 1 . . C
H4 0.3048 0.0674 0.4545 0.077 Uiso calc R 1 . . H
C5 0.272(3) -0.059(3) 0.4139(10) 0.060(9) Uani d . 1 . . C
C6 0.283(3) -0.089(3) 0.3687(9) 0.063(9) Uani d . 1 . . C
H6 0.2549 -0.1581 0.3626 0.076 Uiso calc R 1 . . H
C7 0.335(3) -0.022(3) 0.3317(9) 0.060(9) Uani d . 1 . . C
H7 0.3540 -0.0527 0.3004 0.072 Uiso calc R 1 . . H
C8 0.222(3) -0.127(2) 0.4573(9) 0.041(6) Uani d U 1 . . C
C9 0.241(3) -0.139(2) 0.5087(10) 0.073(9) Uani d . 1 . . C
H9 0.2908 -0.0877 0.5168 0.088 Uiso calc R 1 . . H
C10 0.199(4) -0.216(3) 0.5486(10) 0.087(11) Uani d . 1 . . C
H10 0.2292 -0.2233 0.5805 0.105 Uiso calc R 1 . . H
C11 0.071(3) -0.262(3) 0.4918(11) 0.069(9) Uani d . 1 . . C
H11 0.0058 -0.3001 0.4857 0.082 Uiso calc R 1 . . H
C12 0.121(3) -0.190(2) 0.4518(8) 0.065(8) Uani d . 1 . . C
H12 0.0880 -0.1824 0.4203 0.078 Uiso calc R 1 . . H
C13 0.063(3) -0.366(3) 0.5837(9) 0.114(13) Uani d . 1 . . C
H13A -0.0459 -0.3186 0.5892 0.171 Uiso calc R 1 . . H
H13B 0.1118 -0.3709 0.6132 0.171 Uiso calc R 1 . . H
H13C 0.0930 -0.4614 0.5762 0.171 Uiso calc R 1 . . H
C14 -0.029(2) 0.177(2) 0.2208(8) 0.033(6) Uani d . 1 . . C
C15 -0.033(3) 0.036(2) 0.2184(8) 0.053(7) Uani d . 1 . . C
H15A 0.0093 -0.0305 0.2482 0.064 Uiso calc R 1 . . H
H15B -0.1382 0.0510 0.2169 0.064 Uiso calc R 1 . . H
C16 0.009(3) 0.000(3) 0.1281(10) 0.077(10) Uani d . 1 . . C
H16 -0.0961 0.0509 0.1238 0.092 Uiso calc R 1 . . H
C17 0.100(3) -0.039(2) 0.0884(8) 0.043(7) Uani d . 1 . . C
H17 0.0563 -0.0085 0.0573 0.052 Uiso calc R 1 . . H
C18 0.252(3) -0.122(2) 0.0901(9) 0.029(6) Uani d U 1 . . C
C19 0.303(3) -0.165(2) 0.1388(8) 0.048(7) Uani d . 1 . . C
H19 0.4039 -0.2320 0.1432 0.058 Uiso calc R 1 . . H
C20 0.213(3) -0.116(2) 0.1805(8) 0.034(6) Uani d U 1 . . C
H20 0.2541 -0.1400 0.2118 0.041 Uiso calc R 1 . . H
C21 0.355(3) -0.157(3) 0.0485(9) 0.047(7) Uani d . 1 . . C
C22 0.325(3) -0.071(2) 0.0033(11) 0.062(8) Uani d . 1 . . C
H22 0.2309 0.0090 -0.0005 0.074 Uiso calc R 1 . . H
C23 0.436(4) -0.103(3) -0.0394(9) 0.072(10) Uani d . 1 . . C
H23 0.4134 -0.0417 -0.0694 0.087 Uiso calc R 1 . . H
C24 0.601(3) -0.305(3) 0.0044(13) 0.093(10) Uani d . 1 . . C
H24 0.6908 -0.3894 0.0037 0.111 Uiso calc R 1 . . H
C25 0.507(4) -0.278(3) 0.0496(10) 0.077(10) Uani d . 1 . . C
H25 0.5426 -0.3374 0.0793 0.093 Uiso calc R 1 . . H
C26 0.676(3) -0.240(2) -0.0771(8) 0.074(9) Uani d . 1 . . C
H26A 0.6482 -0.1544 -0.1008 0.111 Uiso calc R 1 . . H
H26B 0.6794 -0.3171 -0.0929 0.111 Uiso calc R 1 . . H
H26C 0.7746 -0.2666 -0.0648 0.111 Uiso calc R 1 . . H

loop_
_atom_site_aniso_label
_atom_site_aniso_U_11
_atom_site_aniso_U_22
_atom_site_aniso_U_33
_atom_site_aniso_U_12
_atom_site_aniso_U_13
_atom_site_aniso_U_23
Pt1 0.0308(7) 0.0342(7) 0.0353(7) -0.0166(6) 0.0005(6) -0.0042(6)
Pt2 0.0283(7) 0.0354(7) 0.0401(7) -0.0112(6) -0.0009(6) -0.0064(6)
Cl1 0.044(5) 0.060(5) 0.088(6) -0.025(4) -0.003(5) -0.003(5)
Cl2 0.052(5) 0.111(7) 0.074(6) -0.038(5) -0.013(5) 0.014(5)
Cl3 0.095(7) 0.094(6) 0.123(7) -0.046(6) -0.026(6) -0.012(6)
Cl4 0.057(5) 0.058(5) 0.081(5) -0.033(4) -0.003(5) -0.012(4)
Cl5 0.054(5) 0.045(4) 0.079(5) -0.015(4) -0.010(4) -0.002(4)
Cl6 0.082(7) 0.045(5) 0.056(5) -0.023(5) -0.003(5) 0.010(4)
O1 0.048(12) 0.054(11) 0.038(11) -0.028(10) -0.029(10) 0.010(9)
O2 0.042(11) 0.032(9) 0.039(10) -0.022(9) -0.012(9) 0.016(8)
O3 0.070(15) 0.106(16) 0.091(15) -0.003(13) 0.065(13) -0.035(13)
O4 0.016(11) 0.23(2) 0.136(19) -0.044(14) 0.001(13) -0.062(17)
O5 0.15(2) 0.116(19) 0.14(2) -0.091(18) 0.028(18) 0.007(16)
O6 0.064(14) 0.075(14) 0.140(18) -0.036(12) -0.008(13) -0.008(13)
O23 0.18(3) 0.14(2) 0.15(2) -0.052(19) -0.03(2) -0.076(18)
O25 0.11(2) 0.17(2) 0.065(15) -0.028(18) 0.009(15) 0.048(16)
O26 0.121(19) 0.093(15) 0.100(15) -0.069(15) -0.032(14) 0.020(13)
O27 0.057(15) 0.16(2) 0.134(19) -0.012(14) 0.043(14) -0.045(16)
N1 0.072(17) 0.065(15) 0.028(12) -0.036(13) 0.000(13) 0.005(12)
N2 0.049(14) 0.045(12) 0.021(11) -0.039(11) -0.002(11) 0.008(10)
N3 0.052(14) 0.047(12) 0.046(13) -0.031(11) 0.001(11) 0.004(10)
N4 0.068(15) 0.081(15) 0.041(12) -0.061(13) -0.010(12) 0.006(11)
N5 0.037(14) 0.075(15) 0.060(14) -0.016(12) 0.022(12) -0.003(12)
N6 0.045(15) 0.039(14) 0.20(3) -0.009(12) -0.007(17) -0.050(15)
N7 0.026(13) 0.051(15) 0.046(15) -0.014(12) -0.015(12) 0.019(12)
N8 0.033(16) 0.074(19) 0.10(2) 0.004(14) -0.029(16) -0.032(17)
N9 0.032(14) 0.026(12) 0.075(16) -0.018(11) 0.012(14) -0.004(12)
N10 0.050(17) 0.014(13) 0.042(15) 0.003(12) 0.007(13) 0.011(12)
C1 0.037(18) 0.050(17) 0.053(19) -0.026(15) 0.016(17) -0.024(15)
C2 0.015(14) 0.033(14) 0.050(16) -0.008(12) -0.017(13) 0.017(12)
C3 0.036(17) 0.052(18) 0.08(2) -0.033(15) -0.005(18) -0.011(17)
C4 0.06(2) 0.10(2) 0.034(17) -0.032(19) -0.005(16) -0.009(17)
C5 0.07(2) 0.038(18) 0.07(2) -0.030(17) -0.05(2) 0.042(17)
C6 0.10(3) 0.07(2) 0.018(15) -0.040(19) -0.019(18) 0.008(16)
C7 0.11(3) 0.045(18) 0.047(19) -0.047(19) -0.044(19) 0.007(15)
C8 0.039(10) 0.048(10) 0.045(10) -0.019(8) -0.018(8) -0.016(8)
C9 0.08(2) 0.035(18) 0.09(2) 0.011(16) -0.04(2) -0.038(16)
C10 0.11(3) 0.06(2) 0.07(2) -0.01(2) -0.06(2) 0.016(18)
C11 0.029(17) 0.08(2) 0.12(3) -0.035(16) -0.022(19) -0.01(2)
C12 0.10(2) 0.07(2) 0.038(16) -0.055(19) -0.013(17) 0.013(15)
C13 0.13(3) 0.13(3) 0.07(2) -0.06(3) -0.01(2) 0.04(2)
C14 0.036(16) 0.038(15) 0.035(15) -0.028(13) -0.004(14) 0.007(13)
C15 0.045(18) 0.068(19) 0.052(18) -0.023(16) -0.001(16) -0.030(15)
C16 0.09(3) 0.08(2) 0.06(2) -0.05(2) -0.06(2) 0.023(19)
C17 0.04(2) 0.07(2) 0.020(15) -0.029(17) 0.016(15) -0.008(14)
C18 0.031(10) 0.032(9) 0.030(10) -0.015(8) -0.011(8) -0.009(8)
C19 0.053(19) 0.018(14) 0.069(19) -0.012(14) -0.024(17) 0.015(14)
C20 0.033(10) 0.032(9) 0.026(9) -0.006(8) 0.007(8) -0.005(8)
C21 0.06(2) 0.05(2) 0.036(18) -0.024(18) -0.011(18) -0.006(16)
C22 0.05(2) 0.040(18) 0.09(2) -0.012(16) -0.02(2) -0.010(18)
C23 0.13(3) 0.06(2) 0.036(19) -0.06(2) 0.00(2) 0.019(18)
C24 0.07(3) 0.04(2) 0.13(3) 0.012(17) -0.01(2) 0.00(2)
C25 0.08(3) 0.08(2) 0.05(2) -0.02(2) 0.02(2) -0.007(18)
C26 0.10(3) 0.07(2) 0.047(18) -0.029(19) 0.008(19) -0.021(16)

loop_
_atom_type_symbol
_atom_type_description
_atom_type_scat_dispersion_real
_atom_type_scat_dispersion_imag
_atom_type_scat_source
H H 0.0000 0.0000 'International Tables Vol C Tables 4.2.6.8 and 6.1.1.4'
C C 0.0033 0.0016 'International Tables Vol C Tables 4.2.6.8 and 6.1.1.4'
N N 0.0061 0.0033 'International Tables Vol C Tables 4.2.6.8 and 6.1.1.4'
O O 0.0106 0.0060 'International Tables Vol C Tables 4.2.6.8 and 6.1.1.4'
Cl Cl 0.1484 0.1585 'International Tables Vol C Tables 4.2.6.8 and 6.1.1.4'
Pt Pt -1.7033 8.3905 'International Tables Vol C Tables 4.2.6.8 and 6.1.1.4'

loop_
_geom_angle_atom_site_label_1
_geom_angle_atom_site_label_2
_geom_angle_atom_site_label_3
_geom_angle
_geom_angle_publ_flag
N1 Pt1 N3 91.2(6) yes
N1 Pt1 O2 89.6(6) yes
N3 Pt1 O2 176.2(6) yes
N1 Pt1 N4 175.4(7) yes
N3 Pt1 N4 91.8(6) yes
O2 Pt1 N4 87.2(5) yes
N1 Pt1 Pt2 75.4(6) yes
N3 Pt1 Pt2 103.5(4) yes
O2 Pt1 Pt2 80.3(4) yes
N4 Pt1 Pt2 107.3(5) yes
N2 Pt2 N6 89.7(7) yes
N2 Pt2 N5 178.5(6) yes
N6 Pt2 N5 90.8(6) yes
N2 Pt2 O1 90.8(6) yes
N6 Pt2 O1 171.7(7) yes
N5 Pt2 O1 88.4(6) yes
N2 Pt2 Pt1 76.4(5) yes
N6 Pt2 Pt1 108.8(6) yes
N5 Pt2 Pt1 104.8(4) yes
O1 Pt2 Pt1 79.4(4) yes
O4 Cl1 O5 111.4(14) ?
O4 Cl1 O6 106.8(12) ?
O5 Cl1 O6 107.9(12) ?
O4 Cl1 O3 108.2(12) ?
O5 Cl1 O3 114.5(12) ?
O6 Cl1 O3 107.7(11) ?
O7B Cl2 O10B 114.2(11) ?
O7B Cl2 O9B 112.3(10) ?
O10B Cl2 O9B 109.5(11) ?
O9A Cl2 O8A 112.0(17) ?
O9A Cl2 O7A 111.5(17) ?
O8A Cl2 O7A 108.2(16) ?
O9A Cl2 O10A 110.5(16) ?
O8A Cl2 O10A 107.1(16) ?
O7A Cl2 O10A 107.3(16) ?
O7B Cl2 O8B 108.5(11) ?
O10B Cl2 O8B 106.2(10) ?
O9B Cl2 O8B 105.6(10) ?
O12B Cl3 O14B 113.2(15) ?
O11A Cl3 O12A 112.2(14) ?
O11A Cl3 O14A 113.7(15) ?
O12A Cl3 O14A 111.6(14) ?
O12B Cl3 O11B 112.1(14) ?
O14B Cl3 O11B 108.9(14) ?
O12B Cl3 O13B 109.2(14) ?
O14B Cl3 O13B 107.1(13) ?
O11B Cl3 O13B 106.0(13) ?
O11A Cl3 O13A 106.6(14) ?
O12A Cl3 O13A 107.1(14) ?
O14A Cl3 O13A 104.9(13) ?
O16B Cl4 O18B 114.0(13) ?
O16A Cl4 O15A 115.4(12) ?
O16B Cl4 O17B 113.1(14) ?
O18B Cl4 O17B 111.9(12) ?
O16A Cl4 O17A 110.1(11) ?
O15A Cl4 O17A 108.0(10) ?
O16A Cl4 O18A 109.8(11) ?
O15A Cl4 O18A 107.6(11) ?
O17A Cl4 O18A 105.5(11) ?
O16B Cl4 O15B 106.7(12) ?
O18B Cl4 O15B 106.8(12) ?
O17B Cl4 O15B 103.5(11) ?
O19A Cl5 O22A 112.6(11) ?
O22B Cl5 O19B 110.4(17) ?
O19A Cl5 O20A 111.3(10) ?
O22A Cl5 O20A 108.8(9) ?
O22B Cl5 O21B 110.2(17) ?
O19B Cl5 O21B 109.7(17) ?
O19A Cl5 O21A 108.9(9) ?
O22A Cl5 O21A 107.0(10) ?
O20A Cl5 O21A 108.0(10) ?
O22B Cl5 O20B 109.2(17) ?
O19B Cl5 O20B 109.3(17) ?
O21B Cl5 O20B 108.0(17) ?
O25 Cl6 O26 115.0(14) ?
O25 Cl6 O23 109.7(14) ?
O26 Cl6 O23 108.6(13) ?
O25 Cl6 O24B 109.3(16) ?
O26 Cl6 O24B 113.7(16) ?
O23 Cl6 O24B 99(2) ?
O25 Cl6 O24A 85(2) ?
O26 Cl6 O24A 96(2) ?
O23 Cl6 O24A 141(3) ?
C1 O1 Pt2 126.4(14) ?
C14 O2 Pt1 123.5(14) ?
C1 N1 Pt1 135.2(19) ?
C14 N2 Pt2 131.4(13) ?
C3 N7 C7 123(2) ?
C3 N7 C2 118(2) ?
C7 N7 C2 119(2) ?
C10 N8 C11 117(3) ?
C10 N8 C13 119(3) ?
C11 N8 C13 124(2) ?
C16 N9 C20 118(2) ?
C16 N9 C15 127(2) ?
C20 N9 C15 115(2) ?
C23 N10 C24 125(3) ?
C23 N10 C26 119(2) ?
C24 N10 C26 116(2) ?
N1 C1 O1 122(2) ?
N1 C1 C2 123(2) ?
O1 C1 C2 115(2) ?
N7 C2 C1 105.1(16) ?
N7 C3 C4 116(2) ?
C5 C4 C3 120(2) ?
C6 C5 C4 119(2) ?
C6 C5 C8 126(3) ?
C4 C5 C8 115(3) ?
C5 C6 C7 121(3) ?
C6 C7 N7 120(2) ?
C9 C8 C5 133(2) ?
C9 C8 C12 108(2) ?
C5 C8 C12 119(2) ?
C10 C9 C8 130(3) ?
N8 C10 C9 118(3) ?
N8 C11 C12 124(2) ?
C11 C12 C8 122(2) ?
O2 C14 N2 127.7(19) ?
O2 C14 C15 114(2) ?
N2 C14 C15 118.3(18) ?
N9 C15 C14 109.9(18) ?
N9 C16 C17 124(3) ?
C16 C17 C18 124(3) ?
C17 C18 C19 113(2) ?
C17 C18 C21 126(2) ?
C19 C18 C21 121(2) ?
C20 C19 C18 125(2) ?
C19 C20 N9 116(2) ?
C22 C21 C18 122(3) ?
C22 C21 C25 113(3) ?
C18 C21 C25 125(2) ?
C21 C22 C23 122(2) ?
N10 C23 C22 119(2) ?
N10 C24 C25 120(2) ?
C24 C25 C21 119(2) ?
C1 N1 H1 112.4 ?
Pt1 N1 H1 112.4 ?
C14 N2 H2 114.3 ?
Pt2 N2 H2 114.3 ?
Pt1 N3 H3A 109.5 ?
Pt1 N3 H3B 109.5 ?
H3A N3 H3B 109.5 ?
Pt1 N3 H3C 109.5 ?
H3A N3 H3C 109.5 ?
H3B N3 H3C 109.5 ?
Pt1 N4 H4A 109.5 ?
Pt1 N4 H4B 109.5 ?
H4A N4 H4B 109.5 ?
Pt1 N4 H4C 109.5 ?
H4A N4 H4C 109.5 ?
H4B N4 H4C 109.5 ?
Pt2 N5 H5A 109.5 ?
Pt2 N5 H5B 109.5 ?
H5A N5 H5B 109.5 ?
Pt2 N5 H5C 109.5 ?
H5A N5 H5C 109.5 ?
H5B N5 H5C 109.5 ?
Pt2 N6 H6A 109.5 ?
Pt2 N6 H6B 109.5 ?
H6A N6 H6B 109.5 ?
Pt2 N6 H6C 109.5 ?
H6A N6 H6C 109.5 ?
H6B N6 H6C 109.5 ?
N7 C2 H2A 110.7 ?
C1 C2 H2A 110.7 ?
N7 C2 H2B 110.7 ?
C1 C2 H2B 110.7 ?
H2A C2 H2B 108.8 ?
N7 C3 H3 122.1 ?
C4 C3 H3 122.1 ?
C5 C4 H4 120.0 ?
C3 C4 H4 120.0 ?
C5 C6 H6 119.5 ?
C7 C6 H6 119.5 ?
C6 C7 H7 119.8 ?
N7 C7 H7 119.8 ?
C10 C9 H9 115.1 ?
C8 C9 H9 115.1 ?
N8 C10 H10 121.1 ?
C9 C10 H10 121.1 ?
N8 C11 H11 118.1 ?
C12 C11 H11 118.1 ?
C11 C12 H12 118.8 ?
C8 C12 H12 118.8 ?
N8 C13 H13A 109.5 ?
N8 C13 H13B 109.5 ?
H13A C13 H13B 109.5 ?
N8 C13 H13C 109.5 ?
H13A C13 H13C 109.5 ?
H13B C13 H13C 109.5 ?
N9 C15 H15A 109.7 ?
C14 C15 H15A 109.7 ?
N9 C15 H15B 109.7 ?
C14 C15 H15B 109.7 ?
H15A C15 H15B 108.2 ?
N9 C16 H16 118.2 ?
C17 C16 H16 118.2 ?
C16 C17 H17 118.1 ?
C18 C17 H17 118.1 ?
C20 C19 H19 117.7 ?
C18 C19 H19 117.7 ?
C19 C20 H20 121.8 ?
N9 C20 H20 121.8 ?
C21 C22 H22 118.9 ?
C23 C22 H22 118.9 ?
N10 C23 H23 120.4 ?
C22 C23 H23 120.4 ?
N10 C24 H24 119.9 ?
C25 C24 H24 119.9 ?
C24 C25 H25 120.3 ?
C21 C25 H25 120.3 ?
N10 C26 H26A 109.5 ?
N10 C26 H26B 109.5 ?
H26A C26 H26B 109.5 ?
N10 C26 H26C 109.5 ?
H26A C26 H26C 109.5 ?
H26B C26 H26C 109.5 ?

loop_
_geom_bond_atom_site_label_1
_geom_bond_atom_site_label_2
_geom_bond_site_symmetry_2
_geom_bond_distance
_geom_bond_publ_flag
Pt1 N1 . 1.996(17) yes
Pt1 N3 . 2.012(13) yes
Pt1 O2 . 2.034(12) yes
Pt1 N4 . 2.082(14) yes
Pt1 Pt2 . 3.0852(13) yes
Pt1 Pt2 1_655 9.0380(14) yes
Pt2 N2 . 1.974(15) yes
Pt2 N6 . 1.991(17) yes
Pt2 N5 . 2.044(16) yes
Pt2 O1 . 2.048(14) yes
Cl1 O4 . 1.377(15) ?
Cl1 O5 . 1.378(18) ?
Cl1 O6 . 1.411(16) ?
Cl1 O3 . 1.422(17) ?
Cl2 O7B . 1.395(16) ?
Cl2 O9A . 1.41(3) ?
Cl2 O10B . 1.422(17) ?
Cl2 O9B . 1.451(16) ?
Cl2 O8A . 1.45(3) ?
Cl2 O7A . 1.46(3) ?
Cl2 O10A . 1.48(3) ?
Cl2 O8B . 1.497(16) ?
Cl3 O12B . 1.38(2) ?
Cl3 O11A . 1.43(2) ?
Cl3 O14B . 1.44(2) ?
Cl3 O12A . 1.45(2) ?
Cl3 O14A . 1.46(2) ?
Cl3 O11B . 1.47(2) ?
Cl3 O13B . 1.49(2) ?
Cl3 O13A . 1.56(2) ?
Cl4 O16B . 1.40(2) ?
Cl4 O16A . 1.401(18) ?
Cl4 O18B . 1.41(2) ?
Cl4 O15A . 1.431(18) ?
Cl4 O17B . 1.44(2) ?
Cl4 O17A . 1.479(18) ?
Cl4 O18A . 1.490(19) ?
Cl4 O15B . 1.53(2) ?
Cl5 O19A . 1.383(16) ?
Cl5 O22A . 1.389(15) ?
Cl5 O22B . 1.40(3) ?
Cl5 O19B . 1.41(3) ?
Cl5 O20A . 1.421(15) ?
Cl5 O21B . 1.43(3) ?
Cl5 O21A . 1.426(16) ?
Cl5 O20B . 1.43(3) ?
Cl6 O25 . 1.326(17) ?
Cl6 O26 . 1.346(15) ?
Cl6 O23 . 1.39(2) ?
Cl6 O24B . 1.43(4) ?
Cl6 O24A . 1.44(5) ?
O1 C1 . 1.27(2) ?
O2 C14 . 1.27(2) ?
N1 C1 . 1.26(2) ?
N2 C14 . 1.28(2) ?
N7 C3 . 1.30(2) ?
N7 C7 . 1.32(2) ?
N7 C2 . 1.48(2) ?
N8 C10 . 1.35(3) ?
N8 C11 . 1.37(3) ?
N8 C13 . 1.54(3) ?
N9 C16 . 1.31(2) ?
N9 C20 . 1.40(2) ?
N9 C15 . 1.50(2) ?
N10 C23 . 1.24(3) ?
N10 C24 . 1.28(3) ?
N10 C26 . 1.48(3) ?
C1 C2 . 1.56(3) ?
C3 C4 . 1.40(3) ?
C4 C5 . 1.37(3) ?
C5 C6 . 1.30(3) ?
C5 C8 . 1.43(3) ?
C6 C7 . 1.31(3) ?
C8 C9 . 1.41(3) ?
C8 C12 . 1.44(3) ?
C9 C10 . 1.38(3) ?
C11 C12 . 1.39(3) ?
C14 C15 . 1.51(2) ?
C16 C17 . 1.32(3) ?
C17 C18 . 1.35(3) ?
C18 C19 . 1.40(3) ?
C18 C21 . 1.41(3) ?
C19 C20 . 1.37(3) ?
C21 C22 . 1.37(3) ?
C21 C25 . 1.46(3) ?
C22 C23 . 1.47(3) ?
C24 C25 . 1.44(3) ?
N1 H1 . 0.8600 ?
N2 H2 . 0.8600 ?
N3 H3A . 0.8900 ?
N3 H3B . 0.8900 ?
N3 H3C . 0.8900 ?
N4 H4A . 0.8900 ?
N4 H4B . 0.8900 ?
N4 H4C . 0.8900 ?
N5 H5A . 0.8900 ?
N5 H5B . 0.8900 ?
N5 H5C . 0.8900 ?
N6 H6A . 0.8900 ?
N6 H6B . 0.8900 ?
N6 H6C . 0.8900 ?
C2 H2A . 0.9700 ?
C2 H2B . 0.9700 ?
C3 H3 . 0.9300 ?
C4 H4 . 0.9300 ?
C6 H6 . 0.9300 ?
C7 H7 . 0.9300 ?
C9 H9 . 0.9300 ?
C10 H10 . 0.9300 ?
C11 H11 . 0.9300 ?
C12 H12 . 0.9300 ?
C13 H13A . 0.9600 ?
C13 H13B . 0.9600 ?
C13 H13C . 0.9600 ?
C15 H15A . 0.9700 ?
C15 H15B . 0.9700 ?
C16 H16 . 0.9300 ?
C17 H17 . 0.9300 ?
C19 H19 . 0.9300 ?
C20 H20 . 0.9300 ?
C22 H22 . 0.9300 ?
C23 H23 . 0.9300 ?
C24 H24 . 0.9300 ?
C25 H25 . 0.9300 ?
C26 H26A . 0.9600 ?
C26 H26B . 0.9600 ?
C26 H26C . 0.9600 ?

loop_
_geom_contact_atom_site_label_1
_geom_contact_atom_site_label_2
_geom_contact_distance
_geom_contact_site_symmetry_2
_geom_contact_publ_flag
O11B O28B 2.91(5) . yes
O27 O28B 2.72(4) 1_455 yes
O27 O10A 2.81(5) 1_565 yes
O27 O28A 2.87(5) 1_455 yes
O27 O13A 3.06(4) 2_566 yes
O27 O14B 3.06(4) 2_566 yes
O27 O9B 3.18(3) 1_565 yes
O28A O11A 2.80(7) 2_666 yes
O28B O27 2.72(4) 1_655 yes
O28B O13B 3.12(6) 2_666 yes

loop_
_geom_hbond_atom_site_label_D
_geom_hbond_atom_site_label_H
_geom_hbond_atom_site_label_A
_geom_hbond_site_symmetry_A
_geom_hbond_distance_DH
_geom_hbond_distance_HA
_geom_hbond_distance_DA
_geom_hbond_angle_DHA
_geom_hbond_publ_flag
N3 H3A O4 . 0.89 2.22 2.96(2) 141 yes
N3 H3B O15B . 0.89 2.30 3.16(3) 161 yes
N3 H3B O16A . 0.89 1.90 2.79(2) 179 yes
N3 H3A O25 . 0.89 2.57 3.10(2) 118 yes
N3 H3C O21A 1_565 0.89 2.38 3.05(2) 133 yes
N4 H4A O24A . 0.89 2.25 3.12(4) 165 yes
N4 H4B O6 1_455 0.89 2.16 3.01(2) 159 yes
N4 H4A O20A 1_565 0.89 2.75 3.19(2) 113 yes
N4 H4B O20B 1_565 0.89 2.58 3.16(6) 124 yes
N4 H4C O23 2_565 0.89 2.15 2.99(3) 156 yes
N5 H5A O27 . 0.89 1.96 2.84(2) 173 yes
N5 H5C O15B . 0.89 2.43 2.89(3) 112 yes
N5 H5B O19B 1_565 0.89 2.32 3.16(5) 157 yes
N6 H6A O20B 1_565 0.89 2.26 3.04(5) 145 yes
N6 H6B O17A 1_455 0.89 2.53 3.05(3) 118 yes
N6 H6C O17B 1_455 0.89 2.71 3.12(3) 109 yes
N6 H6A O18A 1_455 0.89 2.74 3.09(3) 105 yes

loop_
_geom_torsion_atom_site_label_1
_geom_torsion_atom_site_label_2
_geom_torsion_atom_site_label_3
_geom_torsion_atom_site_label_4
_geom_torsion
_geom_torsion_publ_flag
O2 Pt1 Pt2 N2 5.0(6) yes
N4 Pt1 Pt2 N6 3.9(7) yes
N3 Pt1 Pt2 N5 4.1(7) yes
N1 Pt1 Pt2 O1 6.3(6) yes
C3 N7 C2 C1 -105(2) ?
C7 N7 C2 C1 77(2) ?
N1 C1 C2 N7 -140(2) ?
O1 C1 C2 N7 38(3) ?
C7 N7 C3 C4 -5(4) ?
C2 N7 C3 C4 177.4(19) ?
N7 C3 C4 C5 0(4) ?
C3 C4 C5 C6 2(4) ?
C3 C4 C5 C8 -178(2) ?
C4 C5 C6 C7 2(5) ?
C8 C5 C6 C7 -178(3) ?
C5 C6 C7 N7 -8(5) ?
C3 N7 C7 C6 10(4) ?
C2 N7 C7 C6 -173(2) ?
C6 C5 C8 C9 159(3) ?
C4 C5 C8 C9 -21(4) ?
C6 C5 C8 C12 -26(4) ?
C4 C5 C8 C12 154(2) ?
C5 C8 C9 C10 -175(3) ?
C12 C8 C9 C10 10(4) ?
C11 N8 C10 C9 -1(4) ?
C13 N8 C10 C9 -180(2) ?
C8 C9 C10 N8 -7(5) ?
C10 N8 C11 C12 4(4) ?
C13 N8 C11 C12 -177(2) ?
N8 C11 C12 C8 0(4) ?
C9 C8 C12 C11 -6(4) ?
C5 C8 C12 C11 178(3) ?
C16 N9 C15 C14 -85(3) ?
C20 N9 C15 C14 88(2) ?
O2 C14 C15 N9 9(3) ?
N2 C14 C15 N9 -165(2) ?
C20 N9 C16 C17 -6(4) ?
C15 N9 C16 C17 167(2) ?
N9 C16 C17 C18 5(4) ?
C16 C17 C18 C19 2(4) ?
C16 C17 C18 C21 -175(2) ?
C17 C18 C19 C20 -8(3) ?
C21 C18 C19 C20 169(2) ?
C18 C19 C20 N9 7(3) ?
C16 N9 C20 C19 0(3) ?
C15 N9 C20 C19 -173.9(17) ?
C17 C18 C21 C22 25(4) ?
C19 C18 C21 C22 -152(2) ?
C17 C18 C21 C25 -160(2) ?
C19 C18 C21 C25 23(4) ?
C18 C21 C22 C23 176(2) ?
C25 C21 C22 C23 1(3) ?
C24 N10 C23 C22 2(4) ?
C26 N10 C23 C22 -177(2) ?
C21 C22 C23 N10 2(4) ?
C23 N10 C24 C25 -7(4) ?
C26 N10 C24 C25 171(2) ?
N10 C24 C25 C21 9(4) ?
C22 C21 C25 C24 -6(4) ?
C18 C21 C25 C24 179(2) ?
